data_4070363
loop_
_publ_author_name
'Ylijoki, Kai E. O.'
'Witherell, Ross D.'
'Kirk, Andrew D.'
'B\"ocklein, Sebastian'
'Lofstrand, Verner A.'
'McDonald, Robert'
'Ferguson, Michael J.'
'Stryker, Jeffrey M.'

_publ_section_title
;
 Synthesis, Structure, and Reactivity of Alkyl-Substituted Half-Sandwich
 \h5-Pentadienyl Complexes of Cobalt
;
_journal_issue 23
_journal_name_full Organometallics
_journal_page_first 6807
_journal_paper_doi 10.1021/om900754h
_journal_volume 28
_journal_year 2009
_chemical_formula_moiety 'C16 H24 Br Co'
_chemical_formula_sum 'C16 H24 Br Co'
_chemical_formula_weight 355.19
_chemical_name_systematic
; 

 ? 

;
_space_group_IT_number 14
_symmetry_cell_setting monoclinic
_symmetry_space_group_name_Hall '-P 2ybc'
_symmetry_space_group_name_H-M 'P 1 21/c 1'
_atom_sites_solution_hydrogens geom
_atom_sites_solution_primary direct
_atom_sites_solution_secondary difmap
_audit_creation_method SHELXL-97
_cell_angle_alpha 90.00
_cell_angle_beta 99.310(2)
_cell_angle_gamma 90.00
_cell_formula_units_Z 4
_cell_length_a 6.9631(8)
_cell_length_b 13.4708(16)
_cell_length_c 16.896(2)
_cell_measurement_reflns_used 5808
_cell_measurement_temperature 193(2)
_cell_measurement_theta_max 26.32
_cell_measurement_theta_min 2.44
_cell_volume 1563.9(3)
_computing_cell_refinement 'Bruker SAINT (Bruker, 1997)'
_computing_data_collection 'Bruker SMART (Bruker, 1997)'
_computing_data_reduction 'Bruker SAINT (Bruker, 1997)'
_computing_molecular_graphics 'Bruker SHELXTL (Bruker, 1997)'
_computing_publication_material 'Bruker SHELXTL (Bruker, 1997)'
_computing_structure_refinement 'SHELXL-97 (Sheldrick, 1997)'
_computing_structure_solution 'DIRDIF-96 (Beurskens et al., 1996)'
_diffrn_ambient_temperature 193(2)
_diffrn_detector_area_resol_mean 8.192
_diffrn_measured_fraction_theta_full 0.995
_diffrn_measured_fraction_theta_max 0.995
_diffrn_measurement_device_type 'Bruker PLATFORM diffractometer/SMART 1000 CCD area detector'
_diffrn_measurement_method '\w scans'
_diffrn_radiation_monochromator graphite
_diffrn_radiation_source 'fine-focus sealed tube'
_diffrn_radiation_type MoK\a
_diffrn_radiation_wavelength 0.71073
_diffrn_reflns_av_R_equivalents 0.0335
_diffrn_reflns_av_sigmaI/netI 0.0372
_diffrn_reflns_limit_h_max 8
_diffrn_reflns_limit_h_min -8
_diffrn_reflns_limit_k_max 16
_diffrn_reflns_limit_k_min -16
_diffrn_reflns_limit_l_max 21
_diffrn_reflns_limit_l_min -21
_diffrn_reflns_number 10447
_diffrn_reflns_theta_full 26.40
_diffrn_reflns_theta_max 26.40
_diffrn_reflns_theta_min 1.94
_diffrn_standards_decay_% 0
_diffrn_standards_interval_time 0
_diffrn_standards_number 0
_exptl_absorpt_coefficient_mu 3.634
_exptl_absorpt_correction_T_max 0.7598
_exptl_absorpt_correction_T_min 0.3988
_exptl_absorpt_correction_type multi-scan
_exptl_absorpt_process_details 'SADABS (Sheldrick, 1996)'
_exptl_crystal_colour 'dark red'
_exptl_crystal_density_diffrn 1.509
_exptl_crystal_density_method 'not measured'
_exptl_crystal_description prism
_exptl_crystal_F_000 728
_exptl_crystal_size_max 0.31
_exptl_crystal_size_mid 0.30
_exptl_crystal_size_min 0.08
_refine_diff_density_max 0.542
_refine_diff_density_min -0.504
_refine_diff_density_rms 0.090
_refine_ls_extinction_method none
_refine_ls_goodness_of_fit_ref 1.201
_refine_ls_hydrogen_treatment mixed
_refine_ls_matrix_type full
_refine_ls_number_parameters 209
_refine_ls_number_reflns 3189
_refine_ls_number_restraints 10
_refine_ls_restrained_S_all 1.199
_refine_ls_R_factor_all 0.0666
_refine_ls_R_factor_gt 0.0524
_refine_ls_shift/su_max 0.000
_refine_ls_shift/su_mean 0.000
_refine_ls_structure_factor_coef Fsqd
_refine_ls_weighting_details 'calc w=1/[\s^2^(Fo^2^)+(0.0215P)^2^+6.3776P] where P=(Fo^2^+2Fc^2^)/3'
_refine_ls_weighting_scheme calc
_refine_ls_wR_factor_gt 0.1372
_refine_ls_wR_factor_ref 0.1422
_reflns_number_gt 2482
_reflns_number_total 3189
_reflns_threshold_expression I>2\s(I)
_cod_data_source_file om900754h_si_002.cif
_cod_data_source_block 5
_cod_depositor_comments
;
The following automatic conversions were performed:

'_symmetry_cell_setting' value 'Monoclinic' changed to 'monoclinic'
according to /home/saulius/struct/CIF-dictionaries/cif_core.dic
dictionary named 'cif_core.dic' version 2.4.2 from 2011-04-26.

Automatic conversion script
Id: cif_fix_values 1715 2011-07-08 13:25:40Z adriana 
;
_cod_original_cell_volume 1564.0(3)
_cod_original_sg_symbol_H-M 'P 21/c'
_cod_database_code 4070363

loop_
_symmetry_equiv_pos_as_xyz
'x, y, z'
'-x, y+1/2, -z+1/2'
'-x, -y, -z'
'x, -y-1/2, z-1/2'

loop_
_atom_site_label
_atom_site_type_symbol
_atom_site_fract_x
_atom_site_fract_y
_atom_site_fract_z
_atom_site_U_iso_or_equiv
_atom_site_adp_type
_atom_site_occupancy
_atom_site_symmetry_multiplicity
_atom_site_calc_flag
_atom_site_refinement_flags
_atom_site_disorder_assembly
_atom_site_disorder_group
BrA Br -0.07922(12) 0.11560(7) 0.29442(8) 0.0481(3) Uani 0.65 1 d P A 1
BrB Br -0.0834(3) 0.39208(15) 0.29770(19) 0.0520(5) Uani 0.35 1 d P A 2
Co Co 0.11157(8) 0.25706(5) 0.33699(4) 0.0303(2) Uani 1 1 d . . .
C1A C -0.0902(14) 0.3460(8) 0.2649(7) 0.044(2) Uani 0.65 1 d P A 1
H1AA H -0.0386 0.3920 0.2278 0.053 Uiso 0.65 1 calc PR A 1
H1BA H -0.2151 0.3144 0.2417 0.053 Uiso 0.65 1 calc PR A 1
C2A C -0.0683(11) 0.3764(6) 0.3496(6) 0.0335(19) Uani 0.65 1 d P A 1
H2A H -0.0122 0.4427 0.3671 0.040 Uiso 0.65 1 calc PR A 1
C3A C -0.1078(10) 0.3083(6) 0.4046(5) 0.0335(17) Uani 0.65 1 d P A 1
H3A H -0.2356 0.2747 0.3868 0.040 Uiso 0.65 1 calc PR A 1
C4A C -0.0795(12) 0.3330(8) 0.4916(7) 0.050(2) Uani 0.65 1 d PD A 1
H4AA H 0.0408 0.3730 0.5042 0.060 Uiso 0.65 1 calc PR A 1
H4BA H -0.1891 0.3758 0.5010 0.060 Uiso 0.65 1 calc PR A 1
C1B C -0.088(3) 0.1558(15) 0.2649(11) 0.041(5) Uiso 0.35 1 d P A 2
H1AB H -0.2160 0.1834 0.2405 0.049 Uiso 0.35 1 calc PR A 2
H1BB H -0.0313 0.1103 0.2290 0.049 Uiso 0.35 1 calc PR A 2
C2B C -0.068(2) 0.1263(11) 0.3505(10) 0.033(3) Uiso 0.35 1 d P A 2
H2B H -0.0047 0.0618 0.3689 0.040 Uiso 0.35 1 calc PR A 2
C3B C -0.105(2) 0.1951(12) 0.4053(9) 0.043(4) Uiso 0.35 1 d P A 2
H3B H -0.2357 0.2264 0.3882 0.051 Uiso 0.35 1 calc PR A 2
C4B C -0.078(2) 0.1678(18) 0.4917(14) 0.058(6) Uiso 0.35 1 d PD A 2
H4AB H -0.1872 0.1244 0.5003 0.069 Uiso 0.35 1 calc PR A 2
H4BB H 0.0430 0.1280 0.5039 0.069 Uiso 0.35 1 calc PR A 2
C5 C -0.0651(8) 0.2495(6) 0.5496(4) 0.0610(18) Uani 1 1 d D . .
H5A H -0.0558 0.2656 0.6048 0.073 Uiso 0.65 1 calc PR A 1
H5B H -0.0656 0.2329 0.6042 0.073 Uiso 0.35 1 calc PR A 2
C6A C -0.0641(13) 0.1499(10) 0.5295(8) 0.072(4) Uani 0.65 1 d PD A 1
H6AA H -0.073(3) 0.130(6) 0.4744(15) 0.086 Uiso 0.65 1 d PD B 1
H6BA H -0.0543(16) 0.100(5) 0.571(4) 0.086 Uiso 0.65 1 d PD C 1
C6B C -0.052(3) 0.3510(19) 0.5301(13) 0.077(8) Uiso 0.35 1 d PD A 2
H6AB H -0.050(6) 0.380(12) 0.478(4) 0.093(10) Uiso 0.35 1 d PD D 2
H6BB H -0.045(3) 0.393(10) 0.577(6) 0.093(10) Uiso 0.35 1 d PD E 2
C10 C 0.3524(6) 0.2030(3) 0.2909(3) 0.0297(10) Uani 1 1 d . A .
C11 C 0.3531(6) 0.3068(3) 0.2890(3) 0.0296(10) Uani 1 1 d . A .
C12 C 0.3614(6) 0.3421(4) 0.3699(3) 0.0331(11) Uani 1 1 d . A .
C13 C 0.3710(6) 0.2583(4) 0.4214(3) 0.0363(11) Uani 1 1 d . A .
C14 C 0.3617(7) 0.1724(4) 0.3732(3) 0.0355(12) Uani 1 1 d . A .
C15 C 0.3580(8) 0.1354(4) 0.2207(4) 0.0454(14) Uani 1 1 d . . .
H15A H 0.2771 0.1632 0.1730 0.054 Uiso 1 1 calc R A .
H15B H 0.3081 0.0698 0.2323 0.054 Uiso 1 1 calc R . .
H15C H 0.4925 0.1290 0.2110 0.054 Uiso 1 1 calc R . .
C16 C 0.3596(8) 0.3706(4) 0.2170(3) 0.0423(13) Uani 1 1 d . . .
H16A H 0.4946 0.3771 0.2080 0.051 Uiso 1 1 calc R A .
H16B H 0.3070 0.4364 0.2258 0.051 Uiso 1 1 calc R . .
H16C H 0.2814 0.3399 0.1698 0.051 Uiso 1 1 calc R . .
C17 C 0.3823(8) 0.4493(4) 0.3948(4) 0.0512(15) Uani 1 1 d . . .
H17A H 0.3070 0.4910 0.3534 0.061 Uiso 1 1 calc R A .
H17B H 0.5198 0.4684 0.4016 0.061 Uiso 1 1 calc R . .
H17C H 0.3338 0.4584 0.4456 0.061 Uiso 1 1 calc R . .
C18 C 0.4057(8) 0.2605(6) 0.5113(3) 0.0566(17) Uani 1 1 d . . .
H18A H 0.5450 0.2523 0.5312 0.068 Uiso 1 1 calc R A .
H18B H 0.3332 0.2064 0.5317 0.068 Uiso 1 1 calc R . .
H18C H 0.3615 0.3242 0.5299 0.068 Uiso 1 1 calc R . .
C19 C 0.3816(9) 0.0672(5) 0.4020(4) 0.0574(17) Uani 1 1 d . . .
H19A H 0.5190 0.0478 0.4099 0.069 Uiso 1 1 calc R A .
H19B H 0.3065 0.0235 0.3621 0.069 Uiso 1 1 calc R . .
H19C H 0.3322 0.0614 0.4529 0.069 Uiso 1 1 calc R . .

loop_
_atom_site_aniso_label
_atom_site_aniso_U_11
_atom_site_aniso_U_22
_atom_site_aniso_U_33
_atom_site_aniso_U_23
_atom_site_aniso_U_13
_atom_site_aniso_U_12
BrA 0.0275(4) 0.0342(5) 0.0793(8) -0.0139(5) -0.0012(4) -0.0076(4)
BrB 0.0353(9) 0.0308(11) 0.0870(18) 0.0089(11) 0.0012(11) 0.0100(8)
Co 0.0172(3) 0.0348(4) 0.0380(4) -0.0015(3) 0.0013(2) -0.0002(3)
C1A 0.035(5) 0.034(6) 0.062(7) -0.005(5) 0.002(4) 0.004(4)
C2A 0.022(4) 0.033(5) 0.042(5) 0.011(4) -0.004(4) 0.006(3)
C3A 0.018(3) 0.029(4) 0.055(5) -0.002(3) 0.008(3) 0.000(3)
C4A 0.024(4) 0.066(7) 0.060(7) -0.009(5) 0.008(4) 0.002(4)
C5 0.038(3) 0.095(6) 0.052(4) 0.001(4) 0.014(3) -0.006(4)
C6A 0.048(6) 0.091(10) 0.071(9) 0.021(8) -0.004(6) -0.022(6)
C10 0.021(2) 0.026(2) 0.042(3) -0.001(2) 0.004(2) 0.0037(18)
C11 0.020(2) 0.028(2) 0.041(3) 0.000(2) 0.004(2) -0.0027(18)
C12 0.017(2) 0.039(3) 0.043(3) -0.009(2) 0.002(2) -0.0017(19)
C13 0.018(2) 0.054(3) 0.036(2) 0.003(2) 0.0029(18) -0.001(2)
C14 0.020(2) 0.035(3) 0.049(3) 0.008(2) 0.001(2) 0.002(2)
C15 0.038(3) 0.042(3) 0.055(4) -0.013(3) 0.004(3) 0.005(2)
C16 0.036(3) 0.040(3) 0.050(3) 0.009(3) 0.004(2) -0.003(2)
C17 0.041(3) 0.046(3) 0.064(4) -0.019(3) 0.000(3) -0.005(3)
C18 0.030(3) 0.100(5) 0.040(3) 0.004(3) 0.004(2) -0.004(3)
C19 0.046(3) 0.047(4) 0.076(5) 0.027(3) 0.001(3) 0.001(3)

loop_
_atom_type_symbol
_atom_type_description
_atom_type_scat_dispersion_real
_atom_type_scat_dispersion_imag
_atom_type_scat_source
C C 0.0033 0.0016 'International Tables Vol C Tables 4.2.6.8 and 6.1.1.4'
H H 0.0000 0.0000 'International Tables Vol C Tables 4.2.6.8 and 6.1.1.4'
Co Co 0.3494 0.9721 'International Tables Vol C Tables 4.2.6.8 and 6.1.1.4'
Br Br -0.2901 2.4595 'International Tables Vol C Tables 4.2.6.8 and 6.1.1.4'

loop_
_geom_angle_atom_site_label_1
_geom_angle_atom_site_label_2
_geom_angle_atom_site_label_3
_geom_angle
C2A Co C12 92.2(3)
C2A Co C1A 41.5(4)
C12 Co C1A 107.2(3)
C2A Co C14 152.1(3)
C12 Co C14 66.49(19)
C1A Co C14 159.5(3)
C2A Co C10 147.5(3)
C12 Co C10 66.74(19)
C1A Co C10 119.2(3)
C14 Co C10 40.3(2)
C2A Co C11 109.2(3)
C12 Co C11 40.34(19)
C1A Co C11 95.6(3)
C14 Co C11 66.66(19)
C10 Co C11 39.07(18)
C2A Co C13 113.0(3)
C12 Co C13 39.6(2)
C1A Co C13 144.3(3)
C14 Co C13 39.2(2)
C10 Co C13 66.68(19)
C11 Co C13 66.78(18)
C2A Co C3A 37.6(3)
C12 Co C3A 108.3(2)
C1A Co C3A 70.0(4)
C14 Co C3A 130.2(3)
C10 Co C3A 170.1(3)
C11 Co C3A 141.6(2)
C13 Co C3A 103.9(2)
C12 Co C1B 157.8(5)
C14 Co C1B 104.4(6)
C10 Co C1B 93.0(5)
C11 Co C1B 117.8(5)
C13 Co C1B 141.5(6)
C12 Co C2B 151.6(4)
C14 Co C2B 89.6(4)
C10 Co C2B 105.3(4)
C11 Co C2B 143.6(4)
C13 Co C2B 112.0(4)
C1B Co C2B 39.7(6)
C12 Co C3B 132.9(4)
C14 Co C3B 104.4(5)
C10 Co C3B 136.1(4)
C11 Co C3B 170.0(4)
C13 Co C3B 103.5(4)
C1B Co C3B 68.0(6)
C2B Co C3B 36.2(6)
C12 Co BrB 94.05(15)
C14 Co BrB 160.16(15)
C10 Co BrB 129.71(15)
C11 Co BrB 96.24(14)
C13 Co BrB 126.04(17)
C1B Co BrB 92.3(5)
C2B Co BrB 110.2(4)
C3B Co BrB 91.6(4)
C2A Co BrA 109.7(2)
C12 Co BrA 158.06(14)
C1A Co BrA 89.6(3)
C14 Co BrA 92.85(15)
C10 Co BrA 92.93(13)
C11 Co BrA 125.94(14)
C13 Co BrA 126.02(16)
C3A Co BrA 90.4(2)
C2A C1A Co 68.7(5)
C3A C2A C1A 118.3(8)
C3A C2A Co 74.9(5)
C1A C2A Co 69.7(5)
C2A C3A C4A 120.9(8)
C2A C3A Co 67.5(5)
C4A C3A Co 126.9(5)
C5 C4A C3A 117.8(9)
C2B C1B Co 70.7(9)
C3B C2B C1B 118.7(14)
C3B C2B Co 72.6(9)
C1B C2B Co 69.6(9)
C2B C3B C4B 119.3(16)
C2B C3B Co 71.3(9)
C4B C3B Co 128.0(12)
C5 C4B C3B 117.0(17)
C6B C5 C4B 124.7(14)
C6A C5 C4A 125.1(9)
C11 C10 C14 108.0(4)
C11 C10 C15 126.0(5)
C14 C10 C15 125.8(5)
C11 C10 Co 70.5(3)
C14 C10 Co 69.8(3)
C15 C10 Co 129.1(3)
C10 C11 C12 107.9(5)
C10 C11 C16 126.4(5)
C12 C11 C16 125.5(5)
C10 C11 Co 70.4(3)
C12 C11 Co 69.4(3)
C16 C11 Co 129.1(3)
C13 C12 C11 108.1(4)
C13 C12 C17 126.8(5)
C11 C12 C17 124.7(5)
C13 C12 Co 71.4(3)
C11 C12 Co 70.2(3)
C17 C12 Co 129.9(4)
C14 C13 C12 107.8(4)
C14 C13 C18 125.9(5)
C12 C13 C18 126.1(5)
C14 C13 Co 69.5(3)
C12 C13 Co 69.1(3)
C18 C13 Co 131.6(3)
C13 C14 C10 108.2(4)
C13 C14 C19 126.5(5)
C10 C14 C19 124.9(5)
C13 C14 Co 71.3(3)
C10 C14 Co 69.9(3)
C19 C14 Co 129.8(4)

loop_
_geom_bond_atom_site_label_1
_geom_bond_atom_site_label_2
_geom_bond_distance
BrA Co 2.3673(11)
BrB Co 2.302(2)
Co C2A 2.070(8)
Co C12 2.082(5)
Co C1A 2.083(10)
Co C14 2.089(5)
Co C10 2.090(5)
Co C11 2.092(5)
Co C13 2.113(5)
Co C3A 2.163(7)
Co C1B 2.176(18)
Co C2B 2.191(15)
Co C3B 2.208(16)
C1A C2A 1.472(14)
C2A C3A 1.366(12)
C3A C4A 1.489(14)
C4A C5 1.485(13)
C1B C2B 1.48(2)
C2B C3B 1.37(2)
C3B C4B 1.49(3)
C4B C5 1.47(2)
C5 C6A 1.384(15)
C5 C6B 1.41(3)
C10 C11 1.399(6)
C10 C14 1.441(7)
C10 C15 1.502(7)
C11 C12 1.439(7)
C11 C16 1.496(7)
C12 C13 1.420(7)
C12 C17 1.505(7)
C13 C14 1.411(7)
C13 C18 1.500(7)
C14 C19 1.498(7)

loop_
_geom_torsion_atom_site_label_1
_geom_torsion_atom_site_label_2
_geom_torsion_atom_site_label_3
_geom_torsion_atom_site_label_4
_geom_torsion
C12 Co C1A C2A -73.3(5)
C14 Co C1A C2A -141.8(8)
C10 Co C1A C2A -145.8(4)
C11 Co C1A C2A -112.8(5)
C13 Co C1A C2A -55.7(8)
C3A Co C1A C2A 30.5(5)
BrA Co C1A C2A 121.1(5)
Co C1A C2A C3A -59.1(7)
C12 Co C2A C3A -117.8(5)
C1A Co C2A C3A 128.5(7)
C14 Co C2A C3A -79.0(7)
C10 Co C2A C3A -165.3(4)
C11 Co C2A C3A -155.2(4)
C13 Co C2A C3A -83.0(5)
BrA Co C2A C3A 63.1(5)
C12 Co C2A C1A 113.7(5)
C14 Co C2A C1A 152.4(6)
C10 Co C2A C1A 66.2(7)
C11 Co C2A C1A 76.3(5)
C13 Co C2A C1A 148.5(5)
C3A Co C2A C1A -128.5(7)
BrA Co C2A C1A -65.4(6)
C1A C2A C3A C4A 177.1(7)
Co C2A C3A C4A 120.7(7)
C1A C2A C3A Co 56.5(7)
C12 Co C3A C2A 68.7(5)
C1A Co C3A C2A -33.5(5)
C14 Co C3A C2A 143.0(5)
C10 Co C3A C2A 127.1(14)
C11 Co C3A C2A 39.6(7)
C13 Co C3A C2A 109.7(5)
BrA Co C3A C2A -122.9(5)
C2A Co C3A C4A -112.5(9)
C12 Co C3A C4A -43.9(8)
C1A Co C3A C4A -146.0(8)
C14 Co C3A C4A 30.5(9)
C10 Co C3A C4A 14.6(19)
C11 Co C3A C4A -72.9(9)
C13 Co C3A C4A -2.9(8)
BrA Co C3A C4A 124.6(7)
C2A C3A C4A C5 -161.4(7)
Co C3A C4A C5 -77.7(9)
C12 Co C1B C2B 133.9(12)
C14 Co C1B C2B 71.2(9)
C10 Co C1B C2B 110.5(9)
C11 Co C1B C2B 142.2(8)
C13 Co C1B C2B 55.3(12)
C3B Co C1B C2B -28.8(9)
BrB Co C1B C2B -119.6(9)
Co C1B C2B C3B 55.4(14)
C12 Co C2B C3B 84.1(12)
C14 Co C2B C3B 115.7(9)
C10 Co C2B C3B 153.3(9)
C11 Co C2B C3B 163.0(8)
C13 Co C2B C3B 82.7(9)
C1B Co C2B C3B -130.8(14)
BrB Co C2B C3B -63.0(10)
C12 Co C2B C1B -145.1(10)
C14 Co C2B C1B -113.5(9)
C10 Co C2B C1B -75.9(10)
C11 Co C2B C1B -66.2(12)
C13 Co C2B C1B -146.5(9)
C3B Co C2B C1B 130.8(14)
BrB Co C2B C1B 67.9(10)
C1B C2B C3B C4B -177.6(15)
Co C2B C3B C4B -123.7(15)
C1B C2B C3B Co -53.9(13)
C12 Co C3B C2B -139.7(8)
C14 Co C3B C2B -68.6(10)
C10 Co C3B C2B -38.8(12)
C11 Co C3B C2B -95(3)
C13 Co C3B C2B -109.0(9)
C1B Co C3B C2B 31.4(10)
BrB Co C3B C2B 123.3(9)
C12 Co C3B C4B -26.7(19)
C14 Co C3B C4B 44.4(17)
C10 Co C3B C4B 74.2(18)
C11 Co C3B C4B 18(4)
C13 Co C3B C4B 3.9(17)
C1B Co C3B C4B 144.4(18)
C2B Co C3B C4B 113(2)
BrB Co C3B C4B -123.8(16)
C2B C3B C4B C5 163.0(13)
Co C3B C4B C5 74.6(18)
C3B C4B C5 C6B -9(2)
C3A C4A C5 C6A 4.2(11)
C2A Co C10 C11 15.2(7)
C12 Co C10 C11 -38.1(3)
C1A Co C10 C11 59.2(5)
C14 Co C10 C11 -118.6(4)
C13 Co C10 C11 -81.4(3)
C3A Co C10 C11 -99.8(14)
C1B Co C10 C11 132.5(6)
C2B Co C10 C11 170.8(5)
C3B Co C10 C11 -166.6(6)
BrB Co C10 C11 37.0(4)
BrA Co C10 C11 150.4(3)
C2A Co C10 C14 133.8(6)
C12 Co C10 C14 80.5(3)
C1A Co C10 C14 177.9(4)
C11 Co C10 C14 118.6(4)
C13 Co C10 C14 37.3(3)
C3A Co C10 C14 18.9(15)
C1B Co C10 C14 -108.9(6)
C2B Co C10 C14 -70.5(5)
C3B Co C10 C14 -48.0(7)
BrB Co C10 C14 155.6(2)
BrA Co C10 C14 -91.0(3)
C2A Co C10 C15 -105.8(7)
C12 Co C10 C15 -159.1(5)
C1A Co C10 C15 -61.8(6)
C14 Co C10 C15 120.3(6)
C11 Co C10 C15 -121.0(6)
C13 Co C10 C15 157.6(5)
C3A Co C10 C15 139.2(13)
C1B Co C10 C15 11.4(7)
C2B Co C10 C15 49.8(7)
C3B Co C10 C15 72.3(8)
BrB Co C10 C15 -84.0(5)
BrA Co C10 C15 29.4(5)
C14 C10 C11 C12 -0.4(5)
C15 C10 C11 C12 -175.7(4)
Co C10 C11 C12 59.5(3)
C14 C10 C11 C16 175.3(4)
C15 C10 C11 C16 0.0(8)
Co C10 C11 C16 -124.7(5)
C14 C10 C11 Co -60.0(3)
C15 C10 C11 Co 124.7(5)
C2A Co C11 C10 -171.4(4)
C12 Co C11 C10 118.8(4)
C1A Co C11 C10 -131.1(4)
C14 Co C11 C10 38.2(3)
C13 Co C11 C10 81.1(3)
C3A Co C11 C10 164.3(4)
C1B Co C11 C10 -56.3(7)
C2B Co C11 C10 -15.0(8)
C3B Co C11 C10 67(3)
BrB Co C11 C10 -152.2(3)
BrA Co C11 C10 -37.6(4)
C2A Co C11 C12 69.7(4)
C1A Co C11 C12 110.0(4)
C14 Co C11 C12 -80.6(3)
C10 Co C11 C12 -118.8(4)
C13 Co C11 C12 -37.7(3)
C3A Co C11 C12 45.4(5)
C1B Co C11 C12 -175.2(7)
C2B Co C11 C12 -133.8(8)
C3B Co C11 C12 -52(3)
BrB Co C11 C12 88.9(3)
BrA Co C11 C12 -156.4(2)
C2A Co C11 C16 -50.0(6)
C12 Co C11 C16 -119.7(6)
C1A Co C11 C16 -9.7(6)
C14 Co C11 C16 159.7(5)
C10 Co C11 C16 121.5(6)
C13 Co C11 C16 -157.4(5)
C3A Co C11 C16 -74.3(6)
C1B Co C11 C16 65.1(8)
C2B Co C11 C16 106.5(8)
C3B Co C11 C16 -172(2)
BrB Co C11 C16 -30.8(5)
BrA Co C11 C16 83.9(5)
C10 C11 C12 C13 1.6(5)
C16 C11 C12 C13 -174.2(4)
Co C11 C12 C13 61.7(3)
C10 C11 C12 C17 174.4(5)
C16 C11 C12 C17 -1.4(8)
Co C11 C12 C17 -125.5(5)
C10 C11 C12 Co -60.1(3)
C16 C11 C12 Co 124.1(5)
C2A Co C12 C13 124.5(4)
C1A Co C12 C13 163.9(4)
C14 Co C12 C13 -36.9(3)
C10 Co C12 C13 -81.0(3)
C11 Co C12 C13 -118.0(4)
C3A Co C12 C13 89.8(4)
C1B Co C12 C13 -106.6(15)
C2B Co C12 C13 -2.1(10)
C3B Co C12 C13 51.2(7)
BrB Co C12 C13 147.2(3)
BrA Co C12 C13 -57.7(5)
C2A Co C12 C11 -117.6(4)
C1A Co C12 C11 -78.1(4)
C14 Co C12 C11 81.1(3)
C10 Co C12 C11 36.9(3)
C13 Co C12 C11 118.0(4)
C3A Co C12 C11 -152.2(3)
C1B Co C12 C11 11.4(15)
C2B Co C12 C11 115.9(9)
C3B Co C12 C11 169.2(6)
BrB Co C12 C11 -94.9(3)
BrA Co C12 C11 60.2(5)
C2A Co C12 C17 1.7(6)
C1A Co C12 C17 41.1(6)
C14 Co C12 C17 -159.7(6)
C10 Co C12 C17 156.2(6)
C11 Co C12 C17 119.2(6)
C13 Co C12 C17 -122.8(6)
C3A Co C12 C17 -33.0(6)
C1B Co C12 C17 130.6(15)
C2B Co C12 C17 -124.9(10)
C3B Co C12 C17 -71.6(8)
BrB Co C12 C17 24.4(5)
BrA Co C12 C17 179.5(4)
C11 C12 C13 C14 -2.1(5)
C17 C12 C13 C14 -174.7(5)
Co C12 C13 C14 58.9(3)
C11 C12 C13 C18 172.1(4)
C17 C12 C13 C18 -0.5(8)
Co C12 C13 C18 -126.9(5)
C11 C12 C13 Co -61.0(3)
C17 C12 C13 Co 126.4(5)
C2A Co C13 C14 177.1(4)
C12 Co C13 C14 -119.5(4)
C1A Co C13 C14 -146.5(6)
C10 Co C13 C14 -38.3(3)
C11 Co C13 C14 -81.0(3)
C3A Co C13 C14 138.5(3)
C1B Co C13 C14 24.9(8)
C2B Co C13 C14 59.4(5)
C3B Co C13 C14 96.4(5)
BrB Co C13 C14 -161.5(3)
BrA Co C13 C14 37.5(3)
C2A Co C13 C12 -63.4(4)
C1A Co C13 C12 -27.0(6)
C14 Co C13 C12 119.5(4)
C10 Co C13 C12 81.2(3)
C11 Co C13 C12 38.5(3)
C3A Co C13 C12 -102.0(3)
C1B Co C13 C12 144.4(8)
C2B Co C13 C12 178.9(5)
C3B Co C13 C12 -144.1(5)
BrB Co C13 C12 -42.0(3)
BrA Co C13 C12 157.0(2)
C2A Co C13 C18 56.8(7)
C12 Co C13 C18 120.2(7)
C1A Co C13 C18 93.3(8)
C14 Co C13 C18 -120.3(7)
C10 Co C13 C18 -158.6(6)
C11 Co C13 C18 158.7(7)
C3A Co C13 C18 18.2(6)
C1B Co C13 C18 -95.3(10)
C2B Co C13 C18 -60.8(8)
C3B Co C13 C18 -23.8(8)
BrB Co C13 C18 78.3(6)
BrA Co C13 C18 -82.8(6)
C12 C13 C14 C10 1.8(5)
C18 C13 C14 C10 -172.4(4)
Co C13 C14 C10 60.4(3)
C12 C13 C14 C19 175.2(5)
C18 C13 C14 C19 0.9(8)
Co C13 C14 C19 -126.2(5)
C12 C13 C14 Co -58.6(3)
C18 C13 C14 Co 127.2(5)
C11 C10 C14 C13 -0.9(5)
C15 C10 C14 C13 174.4(4)
Co C10 C14 C13 -61.3(3)
C11 C10 C14 C19 -174.3(5)
C15 C10 C14 C19 1.0(8)
Co C10 C14 C19 125.2(5)
C11 C10 C14 Co 60.4(3)
C15 C10 C14 Co -124.2(5)
C2A Co C14 C13 -5.8(7)
C12 Co C14 C13 37.2(3)
C1A Co C14 C13 113.0(10)
C10 Co C14 C13 118.4(4)
C11 Co C14 C13 81.3(3)
C3A Co C14 C13 -57.5(4)
C1B Co C14 C13 -164.3(6)
C2B Co C14 C13 -127.0(5)
C3B Co C14 C13 -93.7(5)
BrB Co C14 C13 49.2(6)
BrA Co C14 C13 -150.5(3)
C2A Co C14 C10 -124.2(6)
C12 Co C14 C10 -81.2(3)
C1A Co C14 C10 -5.3(11)
C11 Co C14 C10 -37.0(3)
C13 Co C14 C10 -118.4(4)
C3A Co C14 C10 -175.8(3)
C1B Co C14 C10 77.3(6)
C2B Co C14 C10 114.6(5)
C3B Co C14 C10 147.9(5)
BrB Co C14 C10 -69.2(6)
BrA Co C14 C10 91.2(3)
C2A Co C14 C19 116.6(8)
C12 Co C14 C19 159.6(6)
C1A Co C14 C19 -124.5(10)
C10 Co C14 C19 -119.2(7)
C11 Co C14 C19 -156.2(6)
C13 Co C14 C19 122.4(7)
C3A Co C14 C19 65.0(7)
C1B Co C14 C19 -41.8(8)
C2B Co C14 C19 -4.6(7)
C3B Co C14 C19 28.7(7)
BrB Co C14 C19 171.6(4)
BrA Co C14 C19 -28.0(6)
